data_4077505
loop_
_publ_author_name
'Gun'ko, Yurii K.'
'Hitchcock, Peter B.'
'Lappert, Michael F.'

_publ_section_title
;
 Nonclassical Organolanthanoid Metal Chemistry:&#x00A0;
 [K([18]-crown-6)(\h2-PhMe)2]X (X = [(LnCpt3)2(\m-H)],
 [(LnCp&#x2018;&#x00A0;&#x2018;2)2(\m-\h6:\h6-PhMe)]) from [LnCpx3], K,
 and [18]-crown-6 in Toluene (Ln = La, Ce; Cpt= \h5-C5H4SiMe2But;
 Cp&#x2018;&#x00A0;&#x2018; = \h5-C5H3(SiMe3)2-1,3)
;
_journal_issue 15
_journal_name_full Organometallics
_journal_page_first 2832
_journal_paper_doi 10.1021/om0001873
_journal_volume 19
_journal_year 2000
_chemical_formula_structural '[K(18crown6)(C7H8)2][Ce(C5H4SiMe2tBu)3]2'
_chemical_formula_sum 'C99 H162 Ce2 K O6 Si6'
_chemical_formula_weight 1936.17
_chemical_name_systematic
; 
 ? 
;
_space_group_IT_number 14
_symmetry_cell_setting monoclinic
_symmetry_space_group_name_Hall '-P 2ybc'
_symmetry_space_group_name_H-M 'P 1 21/c 1'
_atom_sites_solution_hydrogens geom
_atom_sites_solution_primary direct
_atom_sites_solution_secondary difmap
_audit_creation_method SHELXL
_cell_angle_alpha 90.00
_cell_angle_beta 92.97(2)
_cell_angle_gamma 90.00
_cell_formula_units_Z 2
_cell_length_a 14.404(4)
_cell_length_b 12.704(4)
_cell_length_c 29.271(6)
_cell_measurement_reflns_used 25
_cell_measurement_temperature 173(2)
_cell_measurement_theta_max 10
_cell_measurement_theta_min 7
_cell_volume 5349(3)
_computing_cell_refinement 'Enraf-Nonius CAD4'
_computing_data_collection 'Enraf-Nonius CAD4'
_computing_molecular_graphics 'CAMERON (Watkin and Pearce,1993)'
_computing_publication_material SHELXL-93
_computing_structure_refinement 'SHELXL-93 (Sheldrick, 1993)'
_computing_structure_solution 'SHELXS-86 (Sheldrick, 1990)'
_diffrn_ambient_temperature 173(2)
_diffrn_measurement_device ' Enraf-Nonius CAD4'
_diffrn_measurement_method \w--2\q
_diffrn_radiation_monochromator graphite
_diffrn_radiation_source 'fine-focus sealed tube'
_diffrn_radiation_type MoK\a
_diffrn_radiation_wavelength 0.71073
_diffrn_reflns_av_R_equivalents 0.0342
_diffrn_reflns_av_sigmaI/netI 0.0686
_diffrn_reflns_limit_h_max 19
_diffrn_reflns_limit_h_min 0
_diffrn_reflns_limit_k_max 16
_diffrn_reflns_limit_k_min 0
_diffrn_reflns_limit_l_max 38
_diffrn_reflns_limit_l_min -38
_diffrn_reflns_number 13350
_diffrn_reflns_theta_max 27.99
_diffrn_reflns_theta_min 2.04
_diffrn_standards_decay_% 0
_diffrn_standards_interval_time 120
_diffrn_standards_number 2
_exptl_absorpt_coefficient_mu 0.992
_exptl_absorpt_correction_T_max 1.00
_exptl_absorpt_correction_T_min 0.87
_exptl_absorpt_correction_type psiscans
_exptl_crystal_density_diffrn 1.202
_exptl_crystal_F_000 2046
_exptl_crystal_size_max 0.40
_exptl_crystal_size_mid 0.30
_exptl_crystal_size_min 0.15
_refine_diff_density_max 1.236
_refine_diff_density_min -0.800
_refine_diff_density_rms 0.096
_refine_ls_extinction_method none
_refine_ls_goodness_of_fit_all 1.016
_refine_ls_goodness_of_fit_obs 1.043
_refine_ls_hydrogen_treatment riding
_refine_ls_matrix_type full
_refine_ls_number_parameters 543
_refine_ls_number_reflns 12867
_refine_ls_number_restraints 0
_refine_ls_restrained_S_all 1.017
_refine_ls_restrained_S_obs 1.043
_refine_ls_R_factor_all 0.0712
_refine_ls_R_factor_obs 0.0462
_refine_ls_shift/esd_max -0.003
_refine_ls_shift/esd_mean 0.000
_refine_ls_structure_factor_coef Fsqd
_refine_ls_weighting_details 'w=1/[\s^2^(Fo^2^)+(0.0364P)^2^+7.8554P] where P=(Fo^2^+2Fc^2^)/3'
_refine_ls_weighting_scheme calc
_refine_ls_wR_factor_all 0.1153
_refine_ls_wR_factor_obs 0.1019
_reflns_number_observed 9666
_reflns_number_total 12870
_reflns_observed_criterion >2sigma(I)
_cod_data_source_file om0001873.cif
_cod_data_source_block dec297
_cod_depositor_comments
;
The following automatic conversions were performed:

'_refine_ls_weighting_scheme' value 'calc
w=1/[\s^2^(Fo^2^)+(0.0364P)^2^+7.8554P] where P=(Fo^2^+2Fc^2^)/3' was
changed to 'calc'. New tag '_refine_ls_weighting_details' was
created. The value of the new tag was set to
'w=1/[\s^2^(Fo^2^)+(0.0364P)^2^+7.8554P] where P=(Fo^2^+2Fc^2^)/3'.

Automatic conversion script
Id: cif_fix_values 3143 2015-03-26 13:38:13Z robertas 
;
_cod_original_cell_volume 5349.1(25)
_cod_original_sg_symbol_H-M P2(1)/c
_cod_database_code 4077505

loop_
_symmetry_equiv_pos_as_xyz
'x, y, z'
'x, -y+1/2, z+1/2'
'-x, -y, -z'
'-x, y-1/2, -z-1/2'

loop_
_atom_site_aniso_label
_atom_site_aniso_U_11
_atom_site_aniso_U_22
_atom_site_aniso_U_33
_atom_site_aniso_U_23
_atom_site_aniso_U_13
_atom_site_aniso_U_12
Ce 0.02220(10) 0.01991(9) 0.02148(10) -0.00160(9) 0.00048(7) 0.00005(9)
K 0.0348(8) 0.0505(9) 0.1071(15) -0.0376(10) 0.0051(9) -0.0028(7)
Si1 0.0331(6) 0.0377(6) 0.0277(5) -0.0017(5) 0.0067(4) -0.0051(5)
Si2 0.0340(6) 0.0224(5) 0.0368(6) -0.0048(4) 0.0044(5) 0.0018(4)
Si3 0.0303(6) 0.0373(6) 0.0318(6) -0.0001(5) -0.0033(5) 0.0001(5)
O1 0.055(3) 0.066(3) 0.065(3) 0.004(2) 0.009(2) -0.008(2)
O2 0.068(3) 0.057(3) 0.054(3) -0.004(2) 0.002(2) -0.011(2)
O3 0.065(3) 0.060(3) 0.061(3) -0.001(2) 0.001(2) 0.010(2)
C1 0.026(2) 0.026(2) 0.030(2) -0.004(2) 0.007(2) 0.000(2)
C2 0.025(2) 0.036(2) 0.031(2) -0.004(2) 0.0037(15) -0.004(2)
C3 0.021(2) 0.055(3) 0.030(2) -0.001(2) 0.002(2) -0.004(2)
C4 0.025(2) 0.040(2) 0.047(3) 0.015(2) 0.003(2) 0.006(2)
C5 0.027(2) 0.028(2) 0.043(2) -0.004(2) 0.007(2) 0.003(2)
C6 0.037(2) 0.070(3) 0.035(2) -0.007(2) 0.001(2) -0.001(2)
C7 0.064(3) 0.039(3) 0.056(3) 0.009(2) 0.017(3) -0.006(2)
C8 0.037(2) 0.066(3) 0.036(2) -0.009(2) 0.013(2) -0.011(2)
C9 0.050(3) 0.162(7) 0.044(3) 0.007(4) 0.022(3) -0.013(4)
C10 0.042(3) 0.073(4) 0.063(3) -0.013(3) 0.007(2) -0.017(3)
C11 0.040(3) 0.087(4) 0.084(4) -0.038(4) 0.011(3) 0.005(3)
C12 0.031(2) 0.022(2) 0.032(2) -0.003(2) -0.002(2) 0.001(2)
C13 0.032(2) 0.024(2) 0.038(2) -0.005(2) -0.006(2) -0.004(2)
C14 0.028(2) 0.026(2) 0.048(3) -0.005(2) 0.010(2) -0.005(2)
C15 0.046(2) 0.025(2) 0.034(2) -0.004(2) 0.012(2) -0.009(2)
C16 0.039(2) 0.023(2) 0.034(2) 0.000(2) -0.005(2) -0.003(2)
C17 0.072(3) 0.037(2) 0.040(3) 0.000(2) 0.017(2) 0.000(2)
C18 0.040(3) 0.038(3) 0.099(5) -0.012(3) 0.000(3) 0.005(2)
C19 0.050(3) 0.021(2) 0.032(2) -0.004(2) 0.006(2) 0.000(2)
C20 0.045(3) 0.038(2) 0.062(3) -0.011(2) 0.007(2) -0.009(2)
C21 0.085(4) 0.030(2) 0.040(3) -0.002(2) 0.012(3) 0.000(2)
C22 0.065(3) 0.024(2) 0.039(2) -0.008(2) 0.007(2) 0.000(2)
C23 0.026(2) 0.028(2) 0.027(2) 0.002(2) -0.0004(14) 0.005(2)
C24 0.029(2) 0.032(2) 0.028(2) 0.003(2) 0.003(2) 0.007(2)
C25 0.040(2) 0.025(2) 0.030(2) -0.002(2) -0.002(2) 0.011(2)
C26 0.032(2) 0.023(2) 0.041(2) 0.003(2) -0.006(2) 0.000(2)
C27 0.029(2) 0.027(2) 0.028(2) 0.007(2) 0.001(2) 0.002(2)
C28 0.058(3) 0.079(4) 0.048(3) -0.026(3) -0.013(2) 0.020(3)
C29 0.052(3) 0.070(4) 0.076(4) 0.023(3) -0.016(3) -0.019(3)
C30 0.045(3) 0.054(3) 0.041(3) 0.010(2) -0.014(2) 0.008(2)
C31 0.066(4) 0.094(5) 0.137(7) 0.074(5) -0.027(4) -0.019(4)
C32 0.057(3) 0.078(4) 0.065(4) 0.010(3) -0.025(3) 0.006(3)
C33 0.125(6) 0.088(5) 0.082(5) -0.019(4) -0.028(4) 0.068(5)
C34 0.103(7) 0.120(7) 0.106(7) 0.080(6) 0.013(5) 0.020(6)
C35 0.082(7) 0.148(9) 0.141(9) 0.078(8) 0.045(6) 0.036(6)
C36 0.107(9) 0.170(13) 0.172(13) 0.059(10) -0.020(9) 0.028(9)
C37 0.251(19) 0.198(15) 0.132(11) -0.010(10) -0.063(13) 0.089(16)
C38 0.163(14) 0.381(29) 0.088(9) 0.074(12) 0.036(10) 0.123(17)
C39 0.088(7) 0.253(16) 0.098(7) 0.093(9) 0.036(6) 0.067(9)
C40 0.225(14) 0.097(8) 0.182(12) 0.067(8) -0.034(10) 0.008(9)
C41 0.070(5) 0.087(5) 0.069(5) -0.033(4) 0.022(4) -0.048(4)
C42 0.071(4) 0.035(3) 0.054(4) -0.001(3) -0.019(3) -0.017(3)
C43 0.083(5) 0.047(4) 0.051(4) -0.019(3) -0.018(3) 0.028(3)
C44 0.074(4) 0.037(3) 0.046(3) -0.005(2) 0.008(3) 0.020(3)
C45 0.034(3) 0.069(5) 0.112(6) 0.021(4) 0.019(4) 0.012(3)
C46 0.030(3) 0.092(5) 0.052(4) 0.009(3) 0.010(3) -0.004(3)
C47 0.082(6) 0.213(13) 0.127(9) 0.066(9) -0.002(7) -0.013(7)
C48 0.053(7) 0.053(7) 0.086(9) 0.032(7) 0.017(7) 0.003(5)
C49 0.036(3) 0.148(9) 0.109(7) 0.082(7) -0.003(4) -0.008(4)
C50 0.058(8) 0.079(10) 0.132(14) 0.060(11) 0.036(10) 0.016(7)
C51 0.036(6) 0.052(7) 0.132(13) 0.044(8) -0.012(7) 0.002(5)

loop_
_atom_site_label
_atom_site_type_symbol
_atom_site_fract_x
_atom_site_fract_y
_atom_site_fract_z
_atom_site_U_iso_or_equiv
_atom_site_thermal_displace_type
_atom_site_occupancy
_atom_site_calc_flag
_atom_site_refinement_flags
_atom_site_disorder_group
Ce Ce 0.001397(14) 0.05004(2) 0.073993(7) 0.02122(6) Uani 1 d . .
K K 0.5000 0.5000 0.0000 0.0641(5) Uani 1 d S .
Si1 Si -0.19340(8) -0.05098(10) 0.17425(4) 0.0327(2) Uani 1 d . 1
Si2 Si -0.01868(8) 0.36724(8) 0.13020(4) 0.0310(2) Uani 1 d . 1
Si3 Si 0.22629(8) -0.01247(10) 0.17878(4) 0.0333(3) Uani 1 d . 1
O1 O 0.6853(3) 0.5634(4) 0.0172(2) 0.0617(12) Uani 0.862(4) d P 1
O2 O 0.5360(3) 0.7034(3) 0.03136(14) 0.0597(12) Uani 0.862(4) d P 1
O3 O 0.3546(3) 0.6218(4) 0.0319(2) 0.0618(12) Uani 0.862(4) d P 1
C1 C -0.1736(3) 0.0039(3) 0.11677(13) 0.0272(8) Uani 1 d . 1
C2 C -0.1791(3) -0.0494(3) 0.07433(13) 0.0306(8) Uani 1 d . 1
H2 H -0.1802(3) -0.1237(3) 0.07073(13) 0.037 Uiso 1 calc R 1
C3 C -0.1828(3) 0.0229(4) 0.03860(14) 0.0350(10) Uani 1 d . 1
H3 H -0.1864(3) 0.0068(4) 0.00687(14) 0.042 Uiso 1 calc R 1
C4 C -0.1801(3) 0.1246(3) 0.0581(2) 0.0369(10) Uani 1 d . 1
H4 H -0.1827(3) 0.1893(3) 0.0418(2) 0.044 Uiso 1 calc R 1
C5 C -0.1729(3) 0.1130(3) 0.10579(15) 0.0325(9) Uani 1 d . 1
H5 H -0.1684(3) 0.1690(3) 0.12731(15) 0.039 Uiso 1 calc R 1
C6 C -0.1205(3) 0.0210(4) 0.2187(2) 0.0472(12) Uani 1 d . 1
H6C H -0.1312(3) -0.0082(4) 0.2489(2) 0.071 Uiso 1 calc R 1
H6B H -0.1372(3) 0.0958(4) 0.2181(2) 0.071 Uiso 1 calc R 1
H6A H -0.0547(3) 0.0133(4) 0.2123(2) 0.071 Uiso 1 calc R 1
C7 C -0.1667(4) -0.1953(4) 0.1762(2) 0.0523(13) Uani 1 d . 1
H7C H -0.1775(4) -0.2228(4) 0.2067(2) 0.079 Uiso 1 calc R 1
H7B H -0.1015(4) -0.2065(4) 0.1694(2) 0.079 Uiso 1 calc R 1
H7A H -0.2070(4) -0.2322(4) 0.1534(2) 0.079 Uiso 1 calc R 1
C8 C -0.3211(3) -0.0331(4) 0.1875(2) 0.0458(12) Uani 1 d . 1
C9 C -0.3369(4) -0.0748(6) 0.2358(2) 0.085(2) Uani 1 d . 1
H9C H -0.3182(4) -0.1489(6) 0.2378(2) 0.127 Uiso 1 calc R 1
H9B H -0.4029(4) -0.0685(6) 0.2420(2) 0.127 Uiso 1 calc R 1
H9A H -0.2997(4) -0.0336(6) 0.2583(2) 0.127 Uiso 1 calc R 1
C10 C -0.3824(4) -0.0966(5) 0.1532(2) 0.0589(14) Uani 1 d . 1
H10C H -0.3649(4) -0.1711(5) 0.1552(2) 0.088 Uiso 1 calc R 1
H10B H -0.3737(4) -0.0707(5) 0.1222(2) 0.088 Uiso 1 calc R 1
H10A H -0.4477(4) -0.0888(5) 0.1604(2) 0.088 Uiso 1 calc R 1
C11 C -0.3499(4) 0.0822(5) 0.1837(2) 0.070(2) Uani 1 d . 1
H11C H -0.3113(4) 0.1242(5) 0.2055(2) 0.105 Uiso 1 calc R 1
H11B H -0.4153(4) 0.0892(5) 0.1908(2) 0.105 Uiso 1 calc R 1
H11A H -0.3414(4) 0.1073(5) 0.1526(2) 0.105 Uiso 1 calc R 1
C12 C 0.0336(3) 0.2732(3) 0.09048(13) 0.0283(8) Uani 1 d . 1
C13 C 0.1194(3) 0.2202(3) 0.09977(14) 0.0314(9) Uani 1 d . 1
H13 H 0.1495(3) 0.2116(3) 0.12919(14) 0.038 Uiso 1 calc R 1
C14 C 0.1528(3) 0.1823(3) 0.05843(15) 0.0338(9) Uani 1 d . 1
H14 H 0.2092(3) 0.1450(3) 0.05505(15) 0.041 Uiso 1 calc R 1
C15 C 0.0875(3) 0.2098(3) 0.02317(14) 0.0345(9) Uani 1 d . 1
H15 H 0.0914(3) 0.1933(3) -0.00833(14) 0.041 Uiso 1 calc R 1
C16 C 0.0157(3) 0.2658(3) 0.04251(14) 0.0322(9) Uani 1 d . 1
H16 H -0.0370(3) 0.2945(3) 0.02604(14) 0.039 Uiso 1 calc R 1
C17 C -0.0024(4) 0.3166(4) 0.1898(2) 0.0492(12) Uani 1 d . 1
H17C H -0.0299(4) 0.3662(4) 0.2109(2) 0.074 Uiso 1 calc R 1
H17B H 0.0642(4) 0.3092(4) 0.1979(2) 0.074 Uiso 1 calc R 1
H17A H -0.0328(4) 0.2480(4) 0.1920(2) 0.074 Uiso 1 calc R 1
C18 C -0.1446(3) 0.3927(4) 0.1152(2) 0.0588(15) Uani 1 d . 1
H18C H -0.1689(3) 0.4427(4) 0.1372(2) 0.088 Uiso 1 calc R 1
H18B H -0.1793(3) 0.3264(4) 0.1164(2) 0.088 Uiso 1 calc R 1
H18A H -0.1516(3) 0.4222(4) 0.0843(2) 0.088 Uiso 1 calc R 1
C19 C 0.0429(3) 0.4989(3) 0.12553(14) 0.0342(9) Uani 1 d . 1
C20 C 0.1473(3) 0.4854(4) 0.1364(2) 0.0480(12) Uani 1 d . 1
H20C H 0.1725(3) 0.4347(4) 0.1151(2) 0.072 Uiso 1 calc R 1
H20B H 0.1576(3) 0.4594(4) 0.1678(2) 0.072 Uiso 1 calc R 1
H20A H 0.1786(3) 0.5533(4) 0.1334(2) 0.072 Uiso 1 calc R 1
C21 C 0.0281(4) 0.5424(4) 0.0765(2) 0.0514(13) Uani 1 d . 1
H21C H -0.0386(4) 0.5514(4) 0.0691(2) 0.077 Uiso 1 calc R 1
H21B H 0.0539(4) 0.4928(4) 0.0549(2) 0.077 Uiso 1 calc R 1
H21A H 0.0595(4) 0.6105(4) 0.0744(2) 0.077 Uiso 1 calc R 1
C22 C 0.0035(4) 0.5781(3) 0.1589(2) 0.0426(11) Uani 1 d . 1
H22C H -0.0633(4) 0.5868(3) 0.1519(2) 0.064 Uiso 1 calc R 1
H22B H 0.0348(4) 0.6460(3) 0.1559(2) 0.064 Uiso 1 calc R 1
H22A H 0.0138(4) 0.5521(3) 0.1903(2) 0.064 Uiso 1 calc R 1
C23 C 0.1433(3) -0.0535(3) 0.13193(12) 0.0272(7) Uani 1 d . 1
C24 C 0.1664(3) -0.0770(3) 0.08670(13) 0.0299(8) Uani 1 d . 1
H24 H 0.2200(3) -0.0520(3) 0.07251(13) 0.036 Uiso 1 calc R 1
C25 C 0.0982(3) -0.1427(3) 0.06590(14) 0.0316(9) Uani 1 d . 1
H25 H 0.0978(3) -0.1700(3) 0.03568(14) 0.038 Uiso 1 calc R 1
C26 C 0.0305(3) -0.1608(3) 0.09794(14) 0.0326(9) Uani 1 d . 1
H26 H -0.0237(3) -0.2027(3) 0.09316(14) 0.039 Uiso 1 calc R 1
C27 C 0.0572(3) -0.1064(3) 0.13814(13) 0.0280(8) Uani 1 d . 1
H27 H 0.0234(3) -0.1048(3) 0.16518(13) 0.034 Uiso 1 calc R 1
C28 C 0.1674(4) 0.0580(5) 0.2248(2) 0.062(2) Uani 1 d . 1
H28C H 0.2135(4) 0.0785(5) 0.2490(2) 0.094 Uiso 1 calc R 1
H28B H 0.1210(4) 0.0116(5) 0.2376(2) 0.094 Uiso 1 calc R 1
H28A H 0.1366(4) 0.1211(5) 0.2121(2) 0.094 Uiso 1 calc R 1
C29 C 0.3202(4) 0.0724(5) 0.1566(2) 0.067(2) Uani 1 d . 1
H29C H 0.3633(4) 0.0932(5) 0.1820(2) 0.100 Uiso 1 calc R 1
H29B H 0.2924(4) 0.1354(5) 0.1422(2) 0.100 Uiso 1 calc R 1
H29A H 0.3539(4) 0.0329(5) 0.1339(2) 0.100 Uiso 1 calc R 1
C30 C 0.2818(3) -0.1383(4) 0.2031(2) 0.0473(12) Uani 1 d . 1
C31 C 0.2103(5) -0.2057(6) 0.2249(3) 0.100(3) Uani 1 d . 1
H31C H 0.1831(5) -0.1664(6) 0.2497(3) 0.150 Uiso 1 calc R 1
H31B H 0.2400(5) -0.2698(6) 0.2372(3) 0.150 Uiso 1 calc R 1
H31A H 0.1613(5) -0.2247(6) 0.2019(3) 0.150 Uiso 1 calc R 1
C32 C 0.3603(4) -0.1132(5) 0.2387(2) 0.067(2) Uani 1 d . 1
H32C H 0.4071(4) -0.0694(5) 0.2247(2) 0.101 Uiso 1 calc R 1
H32B H 0.3892(4) -0.1790(5) 0.2497(2) 0.101 Uiso 1 calc R 1
H32A H 0.3349(4) -0.0754(5) 0.2644(2) 0.101 Uiso 1 calc R 1
C33 C 0.3238(5) -0.1999(6) 0.1644(2) 0.099(3) Uani 1 d . 1
H33C H 0.3704(5) -0.1563(6) 0.1502(2) 0.149 Uiso 1 calc R 1
H33B H 0.2747(5) -0.2189(6) 0.1415(2) 0.149 Uiso 1 calc R 1
H33A H 0.3534(5) -0.2640(6) 0.1768(2) 0.149 Uiso 1 calc R 1
C34 C 0.5226(7) 0.5188(8) 0.1548(3) 0.109(3) Uani 1 d . 1
C35 C 0.4364(7) 0.4904(10) 0.1496(4) 0.122(4) Uani 1 d . 1
H35 H 0.3899(7) 0.5265(10) 0.1653(4) 0.147 Uiso 1 calc R 1
C36 C 0.4124(9) 0.4062(13) 0.1207(5) 0.151(5) Uani 1 d . 1
H36 H 0.3494(9) 0.3839(13) 0.1176(5) 0.181 Uiso 1 calc R 1
C37 C 0.4787(15) 0.3552(13) 0.0968(5) 0.196(7) Uani 1 d . 1
H37 H 0.4635(15) 0.2985(13) 0.0766(5) 0.236 Uiso 1 calc R 1
C38 C 0.5714(12) 0.3924(17) 0.1039(5) 0.210(10) Uani 1 d . 1
H38 H 0.6191(12) 0.3604(17) 0.0875(5) 0.251 Uiso 1 calc R 1
C39 C 0.5945(7) 0.4722(12) 0.1336(4) 0.145(6) Uani 1 d . 1
H39 H 0.6571(7) 0.4943(12) 0.1391(4) 0.175 Uiso 1 calc R 1
C40 C 0.5485(9) 0.6073(8) 0.1871(4) 0.170(5) Uani 1 d . 1
H40C H 0.5329(64) 0.5878(33) 0.2182(7) 0.254 Uiso 1 calc R 1
H40B H 0.5142(53) 0.6709(23) 0.1776(21) 0.254 Uiso 1 calc R 1
H40A H 0.6154(15) 0.6208(53) 0.1865(26) 0.254 Uiso 1 calc R 1
C41 C 0.6987(5) 0.6678(6) 0.0221(2) 0.075(2) Uani 0.862(4) d P 1
H41B H 0.6960(5) 0.7015(6) -0.0085(2) 0.090 Uiso 0.862(4) calc PR 1
H41A H 0.7612(5) 0.6808(6) 0.0366(2) 0.090 Uiso 0.862(4) calc PR 1
C42 C 0.6228(4) 0.7194(4) 0.0523(2) 0.054(2) Uani 0.862(4) d P 1
H42B H 0.6258(4) 0.6873(4) 0.0831(2) 0.065 Uiso 0.862(4) calc PR 1
H42A H 0.6348(4) 0.7958(4) 0.0557(2) 0.065 Uiso 0.862(4) calc PR 1
C43 C 0.4707(5) 0.7477(5) 0.0566(2) 0.061(2) Uani 0.862(4) d P 1
H43B H 0.4818(5) 0.8245(5) 0.0587(2) 0.073 Uiso 0.862(4) calc PR 1
H43A H 0.4755(5) 0.7183(5) 0.0879(2) 0.073 Uiso 0.862(4) calc PR 1
C44 C 0.3693(4) 0.7270(4) 0.0346(2) 0.052(2) Uani 0.862(4) d P 1
H44B H 0.3225(4) 0.7600(4) 0.0536(2) 0.063 Uiso 0.862(4) calc PR 1
H44A H 0.3632(4) 0.7585(4) 0.0036(2) 0.063 Uiso 0.862(4) calc PR 1
C45 C 0.2683(4) 0.6010(6) 0.0141(3) 0.071(2) Uani 0.862(4) d P 1
H45B H 0.2602(4) 0.6339(6) -0.0165(3) 0.085 Uiso 0.862(4) calc PR 1
H45A H 0.2219(4) 0.6323(6) 0.0339(3) 0.085 Uiso 0.862(4) calc PR 1
C46 C 0.2506(4) 0.4787(6) 0.0097(2) 0.058(2) Uani 0.862(4) d P 1
H46B H 0.2555(4) 0.4456(6) 0.0404(2) 0.070 Uiso 0.862(4) calc PR 1
H46A H 0.1873(4) 0.4655(6) -0.0039(2) 0.070 Uiso 0.862(4) calc PR 1
C47 C -0.5058(7) 0.0881(11) 0.0652(4) 0.141(5) Uani 1 d . 1
C48 C -0.4192(9) 0.0334(9) 0.0413(5) 0.064(3) Uani 0.50 d P 1
C49 C -0.4176(5) -0.0046(9) 0.0046(4) 0.098(3) Uani 1 d . 1
C50 C -0.5874(10) 0.0390(13) 0.0311(7) 0.088(5) Uani 0.50 d P 1
C51 C -0.4947(8) -0.0479(10) -0.0279(6) 0.074(4) Uani 0.50 d P 1
O1A O 0.6293(10) 0.6581(11) 0.0244(5) 0.007(3) Uiso 0.138(4) d P 2
O2A O 0.4413(10) 0.6794(11) 0.0453(5) 0.007(3) Uiso 0.138(4) d P 2
O3A O 0.3066(10) 0.5403(12) 0.0037(5) 0.010(3) Uiso 0.138(4) d P 2
M1 C -0.1777 0.0430 0.0787 0.000 Uiso 0.00 d P 2
M2 C 0.0818 0.2303 0.0629 0.000 Uiso 0.00 d P 2
M3 C 0.1037 -0.1128 0.0951 0.000 Uiso 0.00 d P 2

loop_
_atom_type_symbol
_atom_type_description
_atom_type_scat_dispersion_real
_atom_type_scat_dispersion_imag
_atom_type_scat_source
C C 0.0033 0.0016 'International Tables Vol C Tables 4.2.6.8 and 6.1.1.4'
H H 0.0000 0.0000 'International Tables Vol C Tables 4.2.6.8 and 6.1.1.4'
O O 0.0106 0.0060 'International Tables Vol C Tables 4.2.6.8 and 6.1.1.4'
Si Si 0.0817 0.0704 'International Tables Vol C Tables 4.2.6.8 and 6.1.1.4'
Ce Ce -0.2486 2.6331 'International Tables Vol C Tables 4.2.6.8 and 6.1.1.4'
K K 0.2009 0.2494 'International Tables Vol C Tables 4.2.6.8 and 6.1.1.4'

loop_
_geom_angle_atom_site_label_1
_geom_angle_atom_site_label_2
_geom_angle_atom_site_label_3
_geom_angle
_geom_angle_site_symmetry_1
_geom_angle_site_symmetry_3
M1 Ce M2 119.286(12) . .
M1 Ce M3 120.958(14) . .
M2 Ce M3 118.77(2) . .
C26 Ce C4 119.56(12) . .
C26 Ce C14 120.40(12) . .
C4 Ce C14 119.82(12) . .
C26 Ce C3 95.82(12) . .
C4 Ce C3 29.11(13) . .
C14 Ce C3 137.51(13) . .
C26 Ce C27 28.88(11) . .
C4 Ce C27 125.51(12) . .
C14 Ce C27 109.42(12) . .
C3 Ce C27 112.87(12) . .
C26 Ce C13 125.82(12) . .
C4 Ce C13 109.22(12) . .
C14 Ce C13 28.96(11) . .
C3 Ce C13 137.11(12) . .
C27 Ce C13 102.38(12) . .
C26 Ce C25 28.91(12) . .
C4 Ce C25 137.60(13) . .
C14 Ce C25 96.53(12) . .
C3 Ce C25 108.76(12) . .
C27 Ce C25 47.37(11) . .
C13 Ce C25 113.03(12) . .
C26 Ce C5 108.17(12) . .
C4 Ce C5 28.82(12) . .
C14 Ce C5 126.32(12) . .
C3 Ce C5 47.39(12) . .
C27 Ce C5 101.92(12) . .
C13 Ce C5 103.12(12) . .
C25 Ce C5 135.93(12) . .
C26 Ce C15 138.80(12) . .
C4 Ce C15 95.76(13) . .
C14 Ce C15 28.79(12) . .
C3 Ce C15 108.84(13) . .
C27 Ce C15 137.31(12) . .
C13 Ce C15 47.20(12) . .
C25 Ce C15 110.11(12) . .
C5 Ce C15 112.84(12) . .
C26 Ce C24 47.04(12) . .
C4 Ce C24 165.69(12) . .
C14 Ce C24 73.37(12) . .
C3 Ce C24 137.18(12) . .
C27 Ce C24 46.77(11) . .
C13 Ce C24 85.03(12) . .
C25 Ce C24 28.43(11) . .
C5 Ce C24 148.60(12) . .
C15 Ce C24 95.07(12) . .
C26 Ce C2 72.78(12) . .
C4 Ce C2 46.80(12) . .
C14 Ce C2 165.43(12) . .
C3 Ce C2 28.16(11) . .
C27 Ce C2 85.13(11) . .
C13 Ce C2 149.45(12) . .
C25 Ce C2 93.98(12) . .
C5 Ce C2 46.42(12) . .
C15 Ce C2 137.00(12) . .
C24 Ce C2 119.40(12) . .
C26 Ce C23 47.70(11) . .
C4 Ce C23 151.00(11) . .
C14 Ce C23 80.61(12) . .
C3 Ce C23 141.27(12) . .
C27 Ce C23 28.89(10) . .
C13 Ce C23 78.19(11) . .
C25 Ce C23 47.35(11) . .
C5 Ce C23 122.98(11) . .
C15 Ce C23 108.47(12) . .
C24 Ce C23 28.29(10) . .
C2 Ce C23 113.96(11) . .
C26 Ce C16 166.52(12) . .
C4 Ce C16 73.04(12) . .
C14 Ce C16 46.78(12) . .
C3 Ce C16 94.56(12) . .
C27 Ce C16 148.63(11) . .
C13 Ce C16 46.47(11) . .
C25 Ce C16 138.26(12) . .
C5 Ce C16 85.21(12) . .
C15 Ce C16 28.17(11) . .
C24 Ce C16 119.89(12) . .
C2 Ce C16 119.49(12) . .
C23 Ce C16 123.66(11) . .
C26 Ce C12 150.67(11) . .
C4 Ce C12 80.63(12) . .
C14 Ce C12 47.58(11) . .
C3 Ce C12 108.61(12) . .
C27 Ce C12 122.58(11) . .
C13 Ce C12 28.64(11) . .
C25 Ce C12 141.35(11) . .
C5 Ce C12 78.89(11) . .
C15 Ce C12 47.16(11) . .
C24 Ce C12 113.64(11) . .
C2 Ce C12 124.12(11) . .
C23 Ce C12 104.09(11) . .
C16 Ce C12 28.23(11) . .
C26 Ce C1 79.77(12) . .
C4 Ce C1 47.32(12) . .
C14 Ce C1 151.77(11) . .
C3 Ce C1 47.06(11) . .
C27 Ce C1 78.24(11) . .
C13 Ce C1 123.87(11) . .
C25 Ce C1 107.48(11) . .
C5 Ce C1 28.51(11) . .
C15 Ce C1 140.85(12) . .
C24 Ce C1 123.68(11) . .
C2 Ce C1 28.08(10) . .
C23 Ce C1 104.75(11) . .
C16 Ce C1 113.67(11) . .
C12 Ce C1 104.92(11) . .
M1 Ce Ce 94.71(2) . 3
M2 Ce Ce 96.316(14) . 3
M3 Ce Ce 88.88(2) . 3
C26 Ce Ce 87.96(9) . 3
C4 Ce Ce 88.49(10) . 3
C14 Ce Ce 88.93(9) . 3
C3 Ce Ce 69.60(9) . 3
C27 Ce Ce 115.36(8) . 3
C13 Ce Ce 116.53(9) . 3
C25 Ce Ce 69.90(8) . 3
C5 Ce Ce 115.48(9) . 3
C15 Ce Ce 71.39(8) . 3
C24 Ce Ce 86.13(8) . 3
C2 Ce Ce 85.24(8) . 3
C23 Ce Ce 113.84(8) . 3
C16 Ce Ce 87.62(8) . 3
C12 Ce Ce 115.29(8) . 3
C1 Ce Ce 112.87(8) . 3
O2 K O2 180.0 3_665 .
O2A K O2A 180.0 . 3_665
O2 K O3 119.54(14) 3_665 .
O2 K O3 60.46(13) . .
O2 K O3 60.46(13) 3_665 3_665
O2 K O3 119.54(14) . 3_665
O3 K O3 180.0 . 3_665
O2A K O1A 119.5(4) . 3_665
O2A K O1A 60.5(4) 3_665 3_665
O2A K O1A 60.5(4) . .
O2A K O1A 119.5(4) 3_665 .
O1A K O1A 180.0 3_665 .
O2 K O1 61.02(13) 3_665 3_665
O2 K O1 118.98(13) . 3_665
O3 K O1 59.88(14) . 3_665
O3 K O1 120.12(14) 3_665 3_665
O2 K O1 118.98(13) 3_665 .
O2 K O1 61.02(13) . .
O3 K O1 120.12(14) . .
O3 K O1 59.88(14) 3_665 .
O1 K O1 180.0 3_665 .
O2A K O3A 60.8(4) . .
O2A K O3A 119.2(4) 3_665 .
O1A K O3A 60.0(4) 3_665 .
O1A K O3A 120.0(4) . .
O2A K O3A 119.2(4) . 3_665
O2A K O3A 60.8(4) 3_665 3_665
O1A K O3A 120.0(4) 3_665 3_665
O1A K O3A 60.0(4) . 3_665
O3A K O3A 180.0 . 3_665
O2 K C37 75.5(3) 3_665 .
O2 K C37 104.5(3) . .
O3 K C37 85.4(3) . .
O3 K C37 94.6(3) 3_665 .
O1 K C37 82.4(3) 3_665 .
O1 K C37 97.6(3) . .
O2 K C37 104.5(3) 3_665 3_665
O2 K C37 75.5(3) . 3_665
O3 K C37 94.6(3) . 3_665
O3 K C37 85.4(3) 3_665 3_665
O1 K C37 97.6(3) 3_665 3_665
O1 K C37 82.4(3) . 3_665
C37 K C37 180.0 . 3_665
O2 K C38 88.0(4) 3_665 .
O2 K C38 92.0(4) . .
O3 K C38 96.8(3) . .
O3 K C38 83.2(3) 3_665 .
O1 K C38 106.4(3) 3_665 .
O1 K C38 73.6(3) . .
C37 K C38 23.9(3) . .
C37 K C38 156.1(3) 3_665 .
O2 K C38 92.0(4) 3_665 3_665
O2 K C38 88.0(4) . 3_665
O3 K C38 83.2(3) . 3_665
O3 K C38 96.8(3) 3_665 3_665
O1 K C38 73.6(3) 3_665 3_665
O1 K C38 106.4(3) . 3_665
C37 K C38 156.1(3) . 3_665
C37 K C38 23.9(3) 3_665 3_665
C38 K C38 180.0 . 3_665
O2 K C43 160.37(15) 3_665 .
O2 K C43 19.63(15) . .
O3 K C43 41.84(15) . .
O3 K C43 138.16(15) 3_665 .
O1 K C43 101.57(15) 3_665 .
O1 K C43 78.43(15) . .
C37 K C43 94.1(3) . .
C37 K C43 85.9(3) 3_665 .
C38 K C43 88.7(4) . .
C38 K C43 91.3(4) 3_665 .
O2 K C43 19.63(15) 3_665 3_665
O2 K C43 160.37(15) . 3_665
O3 K C43 138.16(15) . 3_665
O3 K C43 41.84(15) 3_665 3_665
O1 K C43 78.43(15) 3_665 3_665
O1 K C43 101.57(15) . 3_665
C37 K C43 85.9(3) . 3_665
C37 K C43 94.1(3) 3_665 3_665
C38 K C43 91.3(4) . 3_665
C38 K C43 88.7(4) 3_665 3_665
C43 K C43 180.0 . 3_665
O2 K C42 20.19(13) 3_665 3_665
O2 K C42 159.81(13) . 3_665
O3 K C42 102.12(14) . 3_665
O3 K C42 77.88(14) 3_665 3_665
O1 K C42 42.31(14) 3_665 3_665
O1 K C42 137.69(14) . 3_665
C37 K C42 82.6(3) . 3_665
C37 K C42 97.4(3) 3_665 3_665
C38 K C42 100.7(4) . 3_665
C38 K C42 79.3(4) 3_665 3_665
C43 K C42 143.9(2) . 3_665
C43 K C42 36.1(2) 3_665 3_665
O2 K C42 159.81(13) 3_665 .
O2 K C42 20.19(13) . .
O3 K C42 77.88(14) . .
O3 K C42 102.12(14) 3_665 .
O1 K C42 137.69(14) 3_665 .
O1 K C42 42.31(14) . .
C37 K C42 97.4(3) . .
C37 K C42 82.6(3) 3_665 .
C38 K C42 79.3(4) . .
C38 K C42 100.7(4) 3_665 .
C43 K C42 36.1(2) . .
C43 K C42 143.9(2) 3_665 .
C42 K C42 180.0 3_665 .
C1 Si1 C6 109.9(2) . .
C1 Si1 C7 110.7(2) . .
C6 Si1 C7 110.5(2) . .
C1 Si1 C8 109.5(2) . .
C6 Si1 C8 108.2(2) . .
C7 Si1 C8 107.9(2) . .
C12 Si2 C17 109.2(2) . .
C12 Si2 C18 112.6(2) . .
C17 Si2 C18 110.6(3) . .
C12 Si2 C19 108.4(2) . .
C17 Si2 C19 109.5(2) . .
C18 Si2 C19 106.3(2) . .
C23 Si3 C28 111.8(2) . .
C23 Si3 C29 110.9(2) . .
C28 Si3 C29 109.8(3) . .
C23 Si3 C30 106.4(2) . .
C28 Si3 C30 109.4(2) . .
C29 Si3 C30 108.4(2) . .
C41 O1 C46 110.6(5) . 3_665
C41 O1 K 115.5(4) . .
C46 O1 K 117.0(4) 3_665 .
C43 O2 C42 109.7(5) . .
C43 O2 K 116.5(4) . .
C42 O2 K 115.7(4) . .
C45 O3 C44 110.7(5) . .
C45 O3 K 116.9(4) . .
C44 O3 K 116.5(4) . .
C2 C1 C5 105.6(4) . .
C2 C1 Si1 127.8(3) . .
C5 C1 Si1 125.0(3) . .
C2 C1 Ce 74.4(2) . .
C5 C1 Ce 72.1(2) . .
Si1 C1 Ce 129.7(2) . .
C3 C2 C1 110.1(4) . .
C3 C2 Ce 73.0(2) . .
C1 C2 Ce 77.5(2) . .
C2 C3 C4 107.6(4) . .
C2 C3 Ce 78.8(2) . .
C4 C3 Ce 74.6(2) . .
C5 C4 C3 107.7(4) . .
C5 C4 Ce 77.2(2) . .
C3 C4 Ce 76.3(2) . .
C4 C5 C1 109.1(4) . .
C4 C5 Ce 74.0(2) . .
C1 C5 Ce 79.4(2) . .
C11 C8 C10 108.3(4) . .
C11 C8 C9 110.1(5) . .
C10 C8 C9 108.3(4) . .
C11 C8 Si1 111.1(3) . .
C10 C8 Si1 109.4(3) . .
C9 C8 Si1 109.6(4) . .
C16 C12 C13 105.7(3) . .
C16 C12 Si2 127.2(3) . .
C13 C12 Si2 124.3(3) . .
C16 C12 Ce 75.6(2) . .
C13 C12 Ce 72.5(2) . .
Si2 C12 Ce 131.7(2) . .
C14 C13 C12 109.3(4) . .
C14 C13 Ce 74.8(2) . .
C12 C13 Ce 78.8(2) . .
C15 C14 C13 107.5(4) . .
C15 C14 Ce 76.8(2) . .
C13 C14 Ce 76.3(2) . .
C16 C15 C14 108.1(4) . .
C16 C15 Ce 78.4(2) . .
C14 C15 Ce 74.4(2) . .
C15 C16 C12 109.5(4) . .
C15 C16 Ce 73.4(2) . .
C12 C16 Ce 76.1(2) . .
C20 C19 C22 109.5(4) . .
C20 C19 C21 108.7(4) . .
C22 C19 C21 108.7(3) . .
C20 C19 Si2 110.0(3) . .
C22 C19 Si2 110.0(3) . .
C21 C19 Si2 109.8(3) . .
C24 C23 C27 105.5(3) . .
C24 C23 Si3 125.5(3) . .
C27 C23 Si3 124.8(3) . .
C24 C23 Ce 75.0(2) . .
C27 C23 Ce 72.4(2) . .
Si3 C23 Ce 135.6(2) . .
C25 C24 C23 109.8(4) . .
C25 C24 Ce 74.0(2) . .
C23 C24 Ce 76.7(2) . .
C24 C25 C26 107.5(3) . .
C24 C25 Ce 77.6(2) . .
C26 C25 Ce 74.0(2) . .
C27 C26 C25 108.1(4) . .
C27 C26 Ce 76.6(2) . .
C25 C26 Ce 77.1(2) . .
C26 C27 C23 109.0(3) . .
C26 C27 Ce 74.5(2) . .
C23 C27 Ce 78.7(2) . .
C31 C30 C33 109.2(6) . .
C31 C30 C32 109.1(5) . .
C33 C30 C32 107.7(5) . .
C31 C30 Si3 110.6(4) . .
C33 C30 Si3 109.2(4) . .
C32 C30 Si3 111.1(4) . .
C35 C34 C39 124.7(13) . .
C35 C34 C40 119.2(12) . .
C39 C34 C40 116.1(12) . .
C34 C35 C36 119.4(11) . .
C37 C36 C35 120.8(14) . .
C36 C37 C38 116.1(16) . .
C36 C37 K 105.3(8) . .
C38 C37 K 79.6(10) . .
C39 C38 C37 122.5(15) . .
C39 C38 K 108.6(11) . .
C37 C38 K 76.5(8) . .
C38 C39 C34 116.4(13) . .
O1 C41 C42 111.6(5) . .
O1 C41 K 44.8(3) . .
C42 C41 K 77.3(3) . .
O2 C42 C41 109.1(5) . .
O2 C42 K 44.2(3) . .
C41 C42 K 77.3(3) . .
O2 C43 C44 111.2(5) . .
O2 C43 K 43.9(3) . .
C44 C43 K 78.2(3) . .
O3 C44 C43 108.9(5) . .
O3 C44 K 43.9(3) . .
C43 C44 K 76.4(3) . .
O3 C45 C46 111.5(5) . .
O3 C45 K 43.7(3) . .
C46 C45 K 77.8(3) . .
O1 C46 C45 108.9(5) 3_665 .
O1 C46 K 43.6(3) 3_665 .
C45 C46 K 77.1(3) . .
C51 C47 C48 52.0(9) 3_455 .
C51 C47 C50 47.1(9) 3_455 .
C48 C47 C50 96.7(11) . .
C49 C48 C51 81.2(13) . 3_455
C49 C48 C47 128.5(12) . .
C51 C48 C47 47.3(9) 3_455 .
C50 C49 C48 177.1(13) 3_455 .
C50 C49 C51 50.7(10) 3_455 .
C48 C49 C51 131.9(11) . .
C50 C49 C51 129.4(11) 3_455 3_455
C48 C49 C51 52.6(10) . 3_455
C51 C49 C51 81.5(11) . 3_455
C49 C50 C51 81.7(14) 3_455 3_455
C49 C50 C47 129.3(12) 3_455 .
C51 C50 C47 47.6(11) 3_455 .
C50 C51 C47 85.3(17) 3_455 3_455
C50 C51 C48 154.0(16) 3_455 3_455
C47 C51 C48 80.7(13) 3_455 3_455
C50 C51 C49 47.5(11) 3_455 .
C47 C51 C49 132.8(13) 3_455 .
C48 C51 C49 142.3(15) 3_455 .
C50 C51 C49 142.6(17) 3_455 3_455
C47 C51 C49 126.9(12) 3_455 3_455
C48 C51 C49 46.3(8) 3_455 3_455
C49 C51 C49 98.5(11) . 3_455

loop_
_geom_bond_atom_site_label_1
_geom_bond_atom_site_label_2
_geom_bond_distance
_geom_bond_site_symmetry_2
Ce M1 2.5924(7) .
Ce M2 2.5942(7) .
Ce M3 2.5958(6) .
Ce C26 2.795(4) .
Ce C4 2.797(4) .
Ce C14 2.809(4) .
Ce C3 2.819(4) .
Ce C27 2.822(4) .
Ce C13 2.828(4) .
Ce C25 2.834(4) .
Ce C5 2.838(4) .
Ce C15 2.839(4) .
Ce C24 2.880(4) .
Ce C2 2.891(4) .
Ce C23 2.902(4) .
Ce C16 2.903(4) .
Ce C12 2.909(4) .
Ce C1 2.931(4) .
Ce Ce 4.5126(9) 3
K O2 2.782(4) 3_665
K O2 2.782(4) .
K O2A 2.790(14) .
K O2A 2.790(14) 3_665
K O3 2.803(4) .
K O3 2.803(4) 3_665
K O1A 2.806(14) 3_665
K O1A 2.806(14) .
K O1 2.809(4) 3_665
K O1 2.809(4) .
K O3A 2.840(15) .
K O3A 2.840(15) 3_665
K C37 3.40(2) .
K C37 3.40(2) 3_665
K C38 3.444(12) .
K C38 3.444(12) 3_665
K C43 3.591(6) .
K C43 3.591(6) 3_665
K C42 3.600(5) 3_665
K C42 3.600(5) .
Si1 C1 1.857(4) .
Si1 C6 1.868(5) .
Si1 C7 1.874(5) .
Si1 C8 1.913(5) .
Si2 C12 1.854(4) .
Si2 C17 1.863(5) .
Si2 C18 1.872(5) .
Si2 C19 1.902(4) .
Si3 C23 1.848(4) .
Si3 C28 1.860(5) .
Si3 C29 1.872(5) .
Si3 C30 1.908(5) .
O1 C41 1.347(8) .
O1 C46 1.354(7) 3_665
O2 C43 1.348(7) .
O2 C42 1.378(7) .
O3 C45 1.349(8) .
O3 C44 1.355(7) .
C1 C2 1.413(5) .
C1 C5 1.423(5) .
C2 C3 1.391(6) .
C3 C4 1.412(6) .
C4 C5 1.403(6) .
C8 C11 1.525(8) .
C8 C10 1.531(7) .
C8 C9 1.538(7) .
C12 C16 1.418(5) .
C12 C13 1.421(5) .
C13 C14 1.410(6) .
C14 C15 1.405(6) .
C15 C16 1.399(6) .
C19 C20 1.531(6) .
C19 C22 1.531(5) .
C19 C21 1.542(6) .
C23 C24 1.413(5) .
C23 C27 1.430(5) .
C24 C25 1.404(6) .
C25 C26 1.406(6) .
C26 C27 1.401(5) .
C30 C31 1.506(8) .
C30 C33 1.526(8) .
C30 C32 1.532(7) .
C34 C35 1.295(12) .
C34 C39 1.370(13) .
C34 C40 1.503(14) .
C35 C36 1.39(2) .
C36 C37 1.38(2) .
C37 C38 1.42(2) .
C38 C39 1.36(2) .
C41 C42 1.583(9) .
C43 C44 1.588(9) .
C45 C46 1.579(10) .
C46 O1 1.354(7) 3_665
C47 C51 1.21(2) 3_455
C47 C48 1.62(2) .
C47 C50 1.63(2) .
C48 C49 1.18(2) .
C48 C51 1.29(2) 3_455
C49 C50 1.14(2) 3_455
C49 C51 1.53(2) .
C49 C51 1.61(2) 3_455
C50 C49 1.14(2) 3_455
C50 C51 1.20(2) 3_455
C51 C50 1.20(2) 3_455
C51 C47 1.21(2) 3_455
C51 C48 1.29(2) 3_455
C51 C49 1.61(2) 3_455
